data_7114731
loop_
_publ_author_name
'Cameron, T. Stanley'
'Decken, Andreas'
'Fang, Min'
'Passmore, Jack'

_publ_section_title
;
 Synthesis and characterization of the heteroaromatic MF6&#x2212; (M = As,
 Sb) salts of the 1,2,4-trithiolanylium dication
 [Ph&#xE010;CSSC(Ph)S&#xE011;]2+
;
_journal_issue 15
_journal_name_full 'Chemical Communications'
_journal_page_first 1370
_journal_paper_doi 10.1039/b100001m
_journal_year 2001
_chemical_formula_sum 'C14 H10 F12 S3 Sb2'
_chemical_formula_weight 745.90
_chemical_name_systematic
; 
? 
;
_space_group_IT_number 14
_symmetry_space_group_name_Hall '-P 2yn'
_symmetry_space_group_name_H-M 'P 1 21/n 1'
_atom_sites_solution_hydrogens geom
_atom_sites_solution_primary direct
_atom_sites_solution_secondary difmap
_audit_creation_method SHELXL
_cell_angle_alpha 90.00
_cell_angle_beta 104.71(3)
_cell_angle_gamma 90.00
_cell_formula_units_Z 4
_cell_length_a 9.345(4)
_cell_length_b 15.005(5)
_cell_length_c 15.745(4)
_cell_measurement_temperature 213
_cell_volume 2135.4(13)
_computing_structure_refinement 'SHELXL-93 (Sheldrick, 1993)'
_computing_structure_solution 'SHELXS-86 (Sheldrick, 1990)'
_diffrn_ambient_temperature 213
_diffrn_radiation_monochromator graphite
_diffrn_radiation_source 'fine-focus sealed tube'
_diffrn_radiation_type MoK\a
_diffrn_radiation_wavelength 0.71069
_diffrn_reflns_av_R_equivalents 0.0614
_diffrn_reflns_av_sigmaI/netI 0.1289
_diffrn_reflns_limit_h_max 13
_diffrn_reflns_limit_h_min 0
_diffrn_reflns_limit_k_max 21
_diffrn_reflns_limit_k_min 0
_diffrn_reflns_limit_l_max 21
_diffrn_reflns_limit_l_min -22
_diffrn_reflns_number 6683
_diffrn_reflns_theta_max 30.34
_diffrn_reflns_theta_min 2.63
_exptl_absorpt_coefficient_mu 2.926
_exptl_absorpt_correction_type DIFABS
_exptl_crystal_density_diffrn 2.320
_exptl_crystal_F_000 1408
_refine_diff_density_max 0.918
_refine_diff_density_min -0.927
_refine_diff_density_rms 0.126
_refine_ls_extinction_coef 0.0019(2)
_refine_ls_extinction_expression Fc^*^=kFc[1+0.001xFc^2^\l^3^/sin(2\q)]^-1/4^
_refine_ls_extinction_method SHELXL
_refine_ls_goodness_of_fit_all 1.016
_refine_ls_goodness_of_fit_obs 1.148
_refine_ls_matrix_type full
_refine_ls_number_parameters 318
_refine_ls_number_reflns 6330
_refine_ls_number_restraints 0
_refine_ls_restrained_S_all 1.034
_refine_ls_restrained_S_obs 1.148
_refine_ls_R_factor_all 0.1982
_refine_ls_R_factor_obs 0.0391
_refine_ls_shift/esd_max 0.006
_refine_ls_shift/esd_mean 0.001
_refine_ls_structure_factor_coef Fsqd
_refine_ls_weighting_details 'w=1/[\s^2^(Fo^2^)+(0.0450P)^2^+5.0000P] where P=(Fo^2^+2Fc^2^)/3'
_refine_ls_weighting_scheme calc
_refine_ls_wR_factor_all 0.1487
_refine_ls_wR_factor_obs 0.0946
_reflns_number_observed 2260
_reflns_number_total 6334
_reflns_observed_criterion >2sigma(I)
_cod_data_source_file b100001m.txt
_cod_data_source_block LT7
_cod_depositor_comments
;
The following automatic conversions were performed:

'_refine_ls_weighting_scheme' value 'calc
w=1/[\s^2^(Fo^2^)+(0.0450P)^2^+5.0000P] where P=(Fo^2^+2Fc^2^)/3' was
changed to 'calc'. New tag '_refine_ls_weighting_details' was
created. The value of the new tag was set to
'w=1/[\s^2^(Fo^2^)+(0.0450P)^2^+5.0000P] where P=(Fo^2^+2Fc^2^)/3'.

Automatic conversion script
Id: cif_fix_values 3143 2015-03-26 13:38:13Z robertas 
;
_cod_database_code 7114731

loop_
_symmetry_equiv_pos_as_xyz
'x, y, z'
'-x+1/2, y+1/2, -z+1/2'
'-x, -y, -z'
'x-1/2, -y-1/2, z-1/2'

loop_
_atom_site_aniso_label
_atom_site_aniso_U_11
_atom_site_aniso_U_22
_atom_site_aniso_U_33
_atom_site_aniso_U_23
_atom_site_aniso_U_13
_atom_site_aniso_U_12
C1 0.042(4) 0.047(4) 0.044(4) 0.002(3) 0.016(3) 0.008(3)
S2 0.0554(12) 0.0605(12) 0.0471(11) -0.0079(9) 0.0225(10) -0.0037(10)
C3 0.049(4) 0.045(4) 0.048(4) 0.003(3) 0.019(3) 0.008(3)
S4 0.0658(14) 0.0594(13) 0.0512(11) -0.0106(10) 0.0215(10) -0.0098(10)
S5 0.0685(14) 0.0608(13) 0.0481(11) -0.0085(10) 0.0276(10) -0.0068(11)
C6 0.058(5) 0.050(5) 0.048(4) 0.004(4) 0.022(4) 0.009(4)
C7 0.067(6) 0.098(8) 0.077(6) -0.017(6) 0.039(5) -0.018(6)
C8 0.075(7) 0.100(8) 0.109(9) 0.002(7) 0.054(7) -0.016(6)
C9 0.059(6) 0.081(7) 0.092(8) 0.004(6) 0.018(6) -0.008(5)
C10 0.088(7) 0.078(7) 0.062(6) -0.018(5) 0.019(5) -0.017(6)
C11 0.066(6) 0.076(6) 0.065(6) -0.008(5) 0.027(5) -0.013(5)
C12 0.047(5) 0.047(4) 0.067(5) 0.003(4) 0.028(4) 0.006(4)
C13 0.070(6) 0.071(6) 0.085(7) -0.013(5) 0.042(5) -0.013(5)
C14 0.092(8) 0.087(7) 0.089(7) -0.016(6) 0.057(6) -0.016(6)
C15 0.066(7) 0.085(7) 0.103(8) 0.016(6) 0.039(6) -0.003(6)
C16 0.068(7) 0.116(9) 0.102(8) -0.016(7) 0.046(7) -0.019(6)
C17 0.069(6) 0.092(7) 0.079(7) -0.017(6) 0.039(6) -0.009(6)
Sb1 0.0719(4) 0.0476(3) 0.0548(3) -0.0007(3) 0.0253(3) 0.0019(3)
F1 0.262(11) 0.115(6) 0.149(7) 0.030(5) 0.116(8) -0.038(6)
F2 0.058(4) 0.098(5) 0.175(7) 0.007(5) 0.003(4) 0.003(3)
F3 0.095(4) 0.085(4) 0.127(5) -0.047(4) 0.033(4) 0.010(3)
F4 0.196(9) 0.098(5) 0.159(8) -0.001(5) -0.105(7) 0.009(5)
F5 0.196(8) 0.092(5) 0.137(6) -0.029(5) 0.071(6) 0.023(5)
F6 0.096(5) 0.109(5) 0.134(6) 0.037(4) 0.043(4) -0.026(4)
Sb2 0.0762(4) 0.0650(4) 0.0466(3) 0.0048(3) 0.0148(3) 0.0121(3)
F7 0.069(9) 0.179(16) 0.217(20) 0.058(15) 0.083(11) -0.003(10)
F8 0.201(24) 0.340(39) 0.049(8) 0.062(15) 0.017(12) 0.092(25)
F9 0.049(7) 0.124(11) 0.144(12) 0.001(10) 0.040(7) 0.000(7)
F10 0.171(18) 0.131(14) 0.031(5) 0.011(7) 0.010(8) 0.061(12)
F11 0.544(24) 0.118(8) 0.207(11) 0.028(7) 0.101(13) 0.178(12)
F12 0.225(9) 0.079(5) 0.124(6) -0.027(4) 0.065(6) 0.003(5)
F7A 0.107(12) 0.156(17) 0.122(15) 0.005(12) -0.061(11) -0.056(11)
F8A 0.284(33) 0.156(17) 0.155(21) 0.080(15) 0.110(22) -0.060(22)
F9A 0.158(15) 0.106(11) 0.097(11) 0.010(9) -0.028(10) -0.002(10)
F10A 0.113(12) 0.149(13) 0.104(10) -0.021(10) 0.059(9) -0.031(10)

loop_
_atom_site_label
_atom_site_type_symbol
_atom_site_fract_x
_atom_site_fract_y
_atom_site_fract_z
_atom_site_U_iso_or_equiv
_atom_site_thermal_displace_type
_atom_site_occupancy
_atom_site_calc_flag
_atom_site_refinement_flags
C1 C 0.4062(8) 0.6663(5) -0.2312(5) 0.043(2) Uani 1 d .
S2 S 0.3012(2) 0.66269(14) -0.15761(13) 0.0526(5) Uani 1 d .
C3 C 0.1595(8) 0.5973(5) -0.2118(5) 0.046(2) Uani 1 d .
S4 S 0.1602(3) 0.55694(15) -0.31119(14) 0.0576(5) Uani 1 d .
S5 S 0.3532(3) 0.60810(15) -0.32537(13) 0.0568(5) Uani 1 d .
C6 C 0.5382(9) 0.7167(5) -0.2132(5) 0.051(2) Uani 1 d .
C7 C 0.6275(10) 0.7153(7) -0.2726(6) 0.077(3) Uani 1 d .
H7A H 0.5963(10) 0.6810(7) -0.3256(6) 0.099(11) Uiso 1 d R
C8 C 0.7582(12) 0.7623(8) -0.2548(8) 0.089(3) Uani 1 d .
H8A H 0.8153(12) 0.7645(8) -0.2976(8) 0.099(11) Uiso 1 d R
C9 C 0.7982(11) 0.8123(7) -0.1808(7) 0.078(3) Uani 1 d .
H9A H 0.8923(11) 0.8420(7) -0.1664(7) 0.099(11) Uiso 1 d R
C10 C 0.7109(11) 0.8148(7) -0.1224(6) 0.076(3) Uani 1 d .
H10A H 0.7367(11) 0.8519(7) -0.0711(6) 0.099(11) Uiso 1 d R
C11 C 0.5811(10) 0.7668(6) -0.1387(6) 0.067(2) Uani 1 d .
H11A H 0.5177(10) 0.7692(6) -0.0993(6) 0.099(11) Uiso 1 d R
C12 C 0.0423(9) 0.5786(5) -0.1717(6) 0.051(2) Uani 1 d .
C13 C 0.0316(10) 0.6208(6) -0.0948(6) 0.071(3) Uani 1 d .
H13A H 0.1138(10) 0.6570(6) -0.0651(6) 0.099(11) Uiso 1 d R
C14 C -0.0821(12) 0.6033(7) -0.0589(7) 0.083(3) Uani 1 d .
H14A H -0.0907(12) 0.6352(7) -0.0075(7) 0.099(11) Uiso 1 d R
C15 C -0.1891(11) 0.5443(7) -0.0976(8) 0.081(3) Uani 1 d .
H15A H -0.2701(11) 0.5320(7) -0.0721(8) 0.099(11) Uiso 1 d R
C16 C -0.1848(12) 0.5022(8) -0.1737(8) 0.091(3) Uani 1 d .
H16A H -0.2628(12) 0.4625(8) -0.2021(8) 0.099(11) Uiso 1 d R
C17 C -0.0706(11) 0.5195(7) -0.2108(6) 0.076(3) Uani 1 d .
H17A H -0.0593(11) 0.4862(7) -0.2608(6) 0.099(11) Uiso 1 d R
Sb1 Sb 0.37862(7) 0.36428(4) -0.12847(4) 0.0564(2) Uani 1 d .
F1 F 0.2897(12) 0.2858(5) -0.0681(6) 0.164(4) Uani 1 d .
F2 F 0.1998(6) 0.3704(4) -0.2118(5) 0.115(2) Uani 1 d .
F3 F 0.4272(7) 0.2702(4) -0.1901(4) 0.101(2) Uani 1 d .
F4 F 0.5550(11) 0.3586(5) -0.0467(6) 0.178(4) Uani 1 d .
F5 F 0.3126(10) 0.4600(5) -0.0755(5) 0.137(3) Uani 1 d .
F6 F 0.4584(7) 0.4457(4) -0.1904(5) 0.111(2) Uani 1 d .
Sb2 Sb -0.27019(7) 0.60407(4) -0.49794(4) 0.0627(2) Uani 1 d .
F7 F -0.0737(16) 0.6199(12) -0.5131(15) 0.147(7) Uani 0.50 d P
F8 F -0.3425(31) 0.6345(24) -0.6121(11) 0.199(13) Uani 0.50 d P
F9 F -0.4460(12) 0.6074(10) -0.4799(10) 0.103(4) Uani 0.50 d P
F10 F -0.1861(22) 0.5824(12) -0.3829(8) 0.114(6) Uani 0.50 d P
F11 F -0.3136(20) 0.7176(7) -0.4764(8) 0.289(8) Uani 1 d .
F12 F -0.2285(10) 0.4917(4) -0.5245(5) 0.139(3) Uani 1 d .
F7A F -0.1295(20) 0.6291(13) -0.4077(13) 0.145(8) Uani 0.50 d P
F8A F -0.2149(38) 0.6522(15) -0.5813(16) 0.189(11) Uani 0.50 d P
F9A F -0.4429(20) 0.5625(10) -0.5860(11) 0.131(6) Uani 0.50 d P
F10A F -0.3665(18) 0.5443(11) -0.4168(10) 0.117(5) Uani 0.50 d P

loop_
_atom_type_symbol
_atom_type_description
_atom_type_scat_dispersion_real
_atom_type_scat_dispersion_imag
_atom_type_scat_source
C C 0.0033 0.0016 'International Tables Vol C Tables 4.2.6.8 and 6.1.1.4'
H H 0.0000 0.0000 'International Tables Vol C Tables 4.2.6.8 and 6.1.1.4'
F F 0.0171 0.0103 'International Tables Vol C Tables 4.2.6.8 and 6.1.1.4'
S S 0.1246 0.1234 'International Tables Vol C Tables 4.2.6.8 and 6.1.1.4'
Sb Sb -0.5866 1.5461 'International Tables Vol C Tables 4.2.6.8 and 6.1.1.4'

loop_
_geom_angle_atom_site_label_1
_geom_angle_atom_site_label_2
_geom_angle_atom_site_label_3
_geom_angle
C6 C1 S5 120.0(5)
C6 C1 S2 120.4(6)
S5 C1 S2 119.5(4)
C3 S2 C1 100.8(4)
C12 C3 S4 121.8(6)
C12 C3 S2 118.8(6)
S4 C3 S2 119.4(4)
C3 S4 S5 100.4(3)
C1 S5 S4 99.8(3)
C11 C6 C7 119.1(8)
C11 C6 C1 121.2(7)
C7 C6 C1 119.7(8)
C8 C7 C6 120.3(9)
C9 C8 C7 119.7(9)
C8 C9 C10 120.5(10)
C9 C10 C11 120.4(9)
C6 C11 C10 120.0(8)
C13 C12 C17 117.4(8)
C13 C12 C3 121.9(8)
C17 C12 C3 120.7(8)
C14 C13 C12 120.9(9)
C13 C14 C15 120.4(10)
C14 C15 C16 120.9(10)
C15 C16 C17 119.2(10)
C16 C17 C12 121.1(9)
F4 Sb1 F6 89.4(4)
F4 Sb1 F3 92.1(4)
F6 Sb1 F3 92.4(3)
F4 Sb1 F1 93.0(5)
F6 Sb1 F1 177.1(4)
F3 Sb1 F1 89.2(4)
F4 Sb1 F5 93.6(4)
F6 Sb1 F5 87.1(3)
F3 Sb1 F5 174.2(3)
F1 Sb1 F5 91.1(4)
F4 Sb1 F2 179.7(4)
F6 Sb1 F2 90.3(3)
F3 Sb1 F2 87.9(3)
F1 Sb1 F2 87.3(4)
F5 Sb1 F2 86.4(4)
F8A Sb2 F7A 103.2(13)
F8A Sb2 F9 127.1(13)
F7A Sb2 F9 114.6(10)
F8A Sb2 F11 82.5(10)
F7A Sb2 F11 78.4(9)
F9 Sb2 F11 71.0(7)
F8A Sb2 F12 95.3(9)
F7A Sb2 F12 103.4(8)
F9 Sb2 F12 109.5(6)
F11 Sb2 F12 177.5(4)
F8A Sb2 F8 39.8(10)
F7A Sb2 F8 141.4(13)
F9 Sb2 F8 91.4(10)
F11 Sb2 F8 84.4(11)
F12 Sb2 F8 93.1(11)
F8A Sb2 F10 135.5(13)
F7A Sb2 F10 33.3(7)
F9 Sb2 F10 91.7(8)
F11 Sb2 F10 92.5(6)
F12 Sb2 F10 90.0(6)
F8 Sb2 F10 174.6(14)
F8A Sb2 F7 50.4(11)
F7A Sb2 F7 61.4(10)
F9 Sb2 F7 171.0(7)
F11 Sb2 F7 100.0(8)
F12 Sb2 F7 79.5(6)
F8 Sb2 F7 88.5(10)
F10 Sb2 F7 87.8(9)
F8A Sb2 F9A 86.8(11)
F7A Sb2 F9A 169.9(9)
F9 Sb2 F9A 58.5(7)
F11 Sb2 F9A 104.6(7)
F12 Sb2 F9A 73.9(5)
F8 Sb2 F9A 48.7(10)
F10 Sb2 F9A 136.6(9)
F7 Sb2 F9A 126.6(9)
F8A Sb2 F10A 170.0(12)
F7A Sb2 F10A 86.7(8)
F9 Sb2 F10A 45.3(6)
F11 Sb2 F10A 98.5(7)
F12 Sb2 F10A 83.4(5)
F8 Sb2 F10A 130.2(12)
F10 Sb2 F10A 54.5(8)
F7 Sb2 F10A 138.5(8)
F9A Sb2 F10A 83.3(8)
F8A F7 Sb2 57.0(7)
F8A F8 F9A 130.9(20)
F8A F8 Sb2 64.7(11)
F9A F8 Sb2 70.2(10)
F10A F9 Sb2 75.5(7)
F7A F10 F10A 132.2(17)
F7A F10 Sb2 68.1(11)
F10A F10 Sb2 67.0(8)
F10 F7A Sb2 78.6(13)
F8 F8A F7 142.6(21)
F8 F8A Sb2 75.5(13)
F7 F8A Sb2 72.7(10)
F8 F9A Sb2 61.2(8)
F9 F10A F10 106.7(11)
F9 F10A Sb2 59.2(7)
F10 F10A Sb2 58.4(6)

loop_
_geom_bond_atom_site_label_1
_geom_bond_atom_site_label_2
_geom_bond_distance
C1 C6 1.412(11)
C1 S5 1.683(7)
C1 S2 1.699(7)
S2 C3 1.694(8)
C3 C12 1.424(10)
C3 S4 1.680(8)
S4 S5 2.024(3)
C6 C11 1.366(11)
C6 C7 1.403(10)
C7 C8 1.377(13)
C8 C9 1.356(14)
C9 C10 1.376(13)
C10 C11 1.378(12)
C12 C13 1.392(11)
C12 C17 1.397(12)
C13 C14 1.351(12)
C14 C15 1.359(14)
C15 C16 1.363(14)
C16 C17 1.365(12)
Sb1 F4 1.818(7)
Sb1 F6 1.835(5)
Sb1 F3 1.835(5)
Sb1 F1 1.839(7)
Sb1 F5 1.844(6)
Sb1 F2 1.846(6)
Sb2 F8A 1.690(15)
Sb2 F7A 1.715(14)
Sb2 F9 1.738(10)
Sb2 F11 1.803(8)
Sb2 F12 1.803(7)
Sb2 F8 1.81(2)
Sb2 F10 1.812(12)
Sb2 F7 1.925(11)
Sb2 F9A 1.944(14)
Sb2 F10A 1.958(13)
F7 F8A 1.55(3)
F8 F8A 1.20(3)
F8 F9A 1.55(3)
F9 F10A 1.44(2)
F10 F7A 1.01(2)
F10 F10A 1.73(2)
